data_4114377
loop_
_publ_author_name
'Neil Burford'
'Paul J. Ragogna'
'Robert McDonald'
'Michael J. Ferguson'

_publ_contact_author_address
;Department of Chemistry
Dalhousie University
Halifax, NS
B3H 4J6, CANADA
;
_publ_contact_author_email Neil.Burford@dal.ca
_publ_contact_author_fax +1-902-494-1310
_publ_contact_author_name 'Neil Burford'
_publ_contact_author_phone +1-902-494-3190
_publ_section_title
;
 Phosphine Coordination Complexes of the Diphenylphosphenium Cation: A
 Versatile Synthetic Methodology for P-P Bond Formation
;
_journal_name_full 'Journal of the American Chemical Society'
_journal_page_first 14404
_journal_page_last 14410
_journal_paper_doi 10.1021/ja036649w
_journal_volume 125
_journal_year 2003
_chemical_formula_moiety 'C42.50 H35 Cl5 Ga P3'
_chemical_formula_sum 'C42.5 H35 Cl5 Ga P3'
_chemical_formula_weight 885.58
_chemical_name_systematic
;
 ?
;
_space_group_IT_number 14
_symmetry_cell_setting monoclinic
_symmetry_space_group_name_Hall '-P 2yn'
_symmetry_space_group_name_H-M 'P 1 21/n 1'
_atom_sites_solution_hydrogens geom
_atom_sites_solution_primary direct
_atom_sites_solution_secondary difmap
_audit_creation_method SHELXL-97
_cell_angle_alpha 90.00
_cell_angle_beta 91.502(2)
_cell_angle_gamma 90.00
_cell_formula_units_Z 4
_cell_length_a 9.8810(10)
_cell_length_b 14.6051(14)
_cell_length_c 28.467(3)
_cell_measurement_reflns_used 3591
_cell_measurement_temperature 193(2)
_cell_measurement_theta_max 22.049
_cell_measurement_theta_min 2.490
_cell_volume 4106.7(7)
_computing_cell_refinement 'Bruker SAINT (Bruker, 1997)'
_computing_data_collection 'Bruker SMART (Bruker, 1997)'
_computing_data_reduction 'Bruker SAINT (Bruker, 1997)'
_computing_molecular_graphics 'Bruker SHELXTL (Bruker, 1997)'
_computing_publication_material 'Bruker SHELXTL (Bruker, 1997)'
_computing_structure_refinement 'SHELXL-97 (Sheldrick, 1997)'
_computing_structure_solution 'SHELXS-97 (Sheldrick, 1990)'
_diffrn_ambient_temperature 193(2)
_diffrn_detector_area_resol_mean 8.192
_diffrn_measured_fraction_theta_full 0.998
_diffrn_measured_fraction_theta_max 0.998
_diffrn_measurement_device_type 'Bruker PLATFORM diffractometer/SMART 1000 CCD area detector'
_diffrn_measurement_method '\w scans'
_diffrn_radiation_monochromator graphite
_diffrn_radiation_source 'fine-focus sealed tube'
_diffrn_radiation_type MoK\a
_diffrn_radiation_wavelength 0.71073
_diffrn_reflns_av_R_equivalents 0.0725
_diffrn_reflns_av_sigmaI/netI 0.1001
_diffrn_reflns_limit_h_max 12
_diffrn_reflns_limit_h_min -9
_diffrn_reflns_limit_k_max 18
_diffrn_reflns_limit_k_min -18
_diffrn_reflns_limit_l_max 35
_diffrn_reflns_limit_l_min -35
_diffrn_reflns_number 20785
_diffrn_reflns_theta_full 26.40
_diffrn_reflns_theta_max 26.40
_diffrn_reflns_theta_min 1.43
_diffrn_standards_decay_% 0
_diffrn_standards_interval_time 0
_diffrn_standards_number 0
_exptl_absorpt_coefficient_mu 1.143
_exptl_absorpt_correction_T_max 0.8751
_exptl_absorpt_correction_T_min 0.7043
_exptl_absorpt_correction_type multi-scan
_exptl_absorpt_process_details 'SADABS (Sheldrick, 1996)'
_exptl_crystal_colour 'pale yellow'
_exptl_crystal_density_diffrn 1.432
_exptl_crystal_density_meas 0
_exptl_crystal_description fragment
_exptl_crystal_F_000 1804
_exptl_crystal_size_max 0.33
_exptl_crystal_size_mid 0.20
_exptl_crystal_size_min 0.12
_refine_diff_density_max 2.217
_refine_diff_density_min -0.613
_refine_diff_density_rms 0.107
_refine_ls_extinction_method none
_refine_ls_goodness_of_fit_ref 1.024
_refine_ls_hydrogen_treatment constr
_refine_ls_matrix_type full
_refine_ls_number_parameters 451
_refine_ls_number_reflns 8417
_refine_ls_number_restraints 0
_refine_ls_restrained_S_all 1.024
_refine_ls_R_factor_all 0.1360
_refine_ls_R_factor_gt 0.0829
_refine_ls_shift/su_max 0.001
_refine_ls_shift/su_mean 0.000
_refine_ls_structure_factor_coef Fsqd
_refine_ls_weighting_details 'calc w=1/[\s^2^(Fo^2^)+(0.1159P)^2^+1.9203P] where P=(Fo^2^+2Fc^2^)/3'
_refine_ls_weighting_scheme calc
_refine_ls_wR_factor_gt 0.2024
_refine_ls_wR_factor_ref 0.2272
_reflns_number_gt 4942
_reflns_number_total 8417
_reflns_threshold_expression I>2\s(I)
_cod_data_source_file ja036649wsi20030616_040228.cif
_cod_data_source_block dal0303
_cod_original_sg_symbol_H-M 'P 21/n'
_cod_original_formula_sum 'C42.50 H35 Cl5 Ga P3'
_cod_database_code 4114377

loop_
_symmetry_equiv_pos_as_xyz
'x, y, z'
'-x+1/2, y+1/2, -z+1/2'
'-x, -y, -z'
'x-1/2, -y-1/2, z-1/2'

loop_
_atom_site_label
_atom_site_type_symbol
_atom_site_fract_x
_atom_site_fract_y
_atom_site_fract_z
_atom_site_U_iso_or_equiv
_atom_site_adp_type
_atom_site_occupancy
_atom_site_symmetry_multiplicity
_atom_site_calc_flag
_atom_site_refinement_flags
Ga Ga 0.00790(7) 0.31674(5) 0.84492(2) 0.0430(2) Uani 1 1 d .
Cl1 Cl 0.0086(2) 0.23155(16) 0.78295(7) 0.0784(6) Uani 1 1 d .
Cl2 Cl -0.1916(2) 0.37439(16) 0.85379(12) 0.1077(10) Uani 1 1 d .
Cl3 Cl 0.0574(4) 0.22793(18) 0.90361(8) 0.1124(11) Uani 1 1 d .
Cl4 Cl 0.1534(2) 0.42559(13) 0.83973(8) 0.0720(6) Uani 1 1 d .
P1 P -0.31647(14) 0.23240(9) 0.66656(5) 0.0282(3) Uani 1 1 d .
P2 P -0.07538(17) 0.22331(11) 0.59211(5) 0.0415(4) Uani 1 1 d .
P3 P 0.14405(18) 0.24113(12) 0.57593(6) 0.0468(4) Uani 1 1 d .
C11 C -0.4333(6) 0.2186(4) 0.71396(19) 0.0327(12) Uani 1 1 d .
C12 C -0.4018(6) 0.2628(4) 0.7562(2) 0.0394(14) Uani 1 1 d .
H12 H -0.3210 0.2977 0.7597 0.047 Uiso 1 1 calc R
C13 C -0.4902(7) 0.2551(4) 0.7932(2) 0.0482(16) Uani 1 1 d .
H13 H -0.4702 0.2856 0.8220 0.058 Uiso 1 1 calc R
C14 C -0.6067(7) 0.2037(5) 0.7883(3) 0.0574(19) Uani 1 1 d .
H14 H -0.6665 0.1985 0.8138 0.069 Uiso 1 1 calc R
C15 C -0.6355(8) 0.1603(5) 0.7471(3) 0.061(2) Uani 1 1 d .
H15 H -0.7155 0.1245 0.7439 0.073 Uiso 1 1 calc R
C16 C -0.5496(7) 0.1676(4) 0.7094(2) 0.0480(16) Uani 1 1 d .
H16 H -0.5713 0.1375 0.6806 0.058 Uiso 1 1 calc R
C21 C -0.2710(6) 0.3521(4) 0.66773(17) 0.0300(12) Uani 1 1 d .
C22 C -0.3728(7) 0.4149(4) 0.6572(2) 0.0428(14) Uani 1 1 d .
H22 H -0.4619 0.3943 0.6495 0.051 Uiso 1 1 calc R
C23 C -0.3440(8) 0.5079(4) 0.6580(2) 0.0527(18) Uani 1 1 d .
H23 H -0.4115 0.5517 0.6496 0.063 Uiso 1 1 calc R
C24 C -0.2138(8) 0.5354(4) 0.6714(2) 0.0533(19) Uani 1 1 d .
H24 H -0.1928 0.5989 0.6723 0.064 Uiso 1 1 calc R
C25 C -0.1170(7) 0.4740(5) 0.6830(3) 0.0550(18) Uani 1 1 d .
H25 H -0.0292 0.4946 0.6924 0.066 Uiso 1 1 calc R
C26 C -0.1445(7) 0.3802(4) 0.6812(2) 0.0477(16) Uani 1 1 d .
H26 H -0.0761 0.3368 0.6893 0.057 Uiso 1 1 calc R
C31 C -0.3990(6) 0.1989(4) 0.61198(19) 0.0331(12) Uani 1 1 d .
C32 C -0.4255(7) 0.1053(5) 0.6060(2) 0.0493(16) Uani 1 1 d .
H32 H -0.4045 0.0630 0.6305 0.059 Uiso 1 1 calc R
C33 C -0.4830(7) 0.0756(5) 0.5637(3) 0.0590(19) Uani 1 1 d .
H33 H -0.5029 0.0125 0.5592 0.071 Uiso 1 1 calc R
C34 C -0.5108(8) 0.1371(5) 0.5286(3) 0.0587(19) Uani 1 1 d .
H34 H -0.5479 0.1157 0.4995 0.070 Uiso 1 1 calc R
C35 C -0.4873(8) 0.2264(5) 0.5342(2) 0.062(2) Uani 1 1 d .
H35 H -0.5100 0.2679 0.5096 0.075 Uiso 1 1 calc R
C36 C -0.4291(7) 0.2591(5) 0.5765(2) 0.0486(16) Uani 1 1 d .
H36 H -0.4108 0.3225 0.5803 0.058 Uiso 1 1 calc R
C41 C -0.1734(6) 0.1565(3) 0.67657(18) 0.0297(12) Uani 1 1 d .
C42 C -0.0666(6) 0.1523(4) 0.6455(2) 0.0386(14) Uani 1 1 d .
C43 C 0.0367(7) 0.0893(4) 0.6556(2) 0.0448(15) Uani 1 1 d .
H43 H 0.1136 0.0876 0.6362 0.054 Uiso 1 1 calc R
C44 C 0.0294(7) 0.0298(4) 0.6927(2) 0.0461(16) Uani 1 1 d .
H44 H 0.1009 -0.0124 0.6987 0.055 Uiso 1 1 calc R
C45 C -0.0788(7) 0.0309(4) 0.7208(2) 0.0447(15) Uani 1 1 d .
H45 H -0.0840 -0.0120 0.7457 0.054 Uiso 1 1 calc R
C46 C -0.1824(6) 0.0939(4) 0.7136(2) 0.0375(14) Uani 1 1 d .
H46 H -0.2581 0.0945 0.7335 0.045 Uiso 1 1 calc R
C51 C -0.1187(7) 0.1361(5) 0.5468(2) 0.0460(15) Uani 1 1 d .
C52 C -0.1212(8) 0.0433(5) 0.5543(3) 0.0608(19) Uani 1 1 d .
H52 H -0.0962 0.0202 0.5845 0.073 Uiso 1 1 calc R
C53 C -0.1590(9) -0.0176(6) 0.5191(4) 0.082(3) Uani 1 1 d .
H53 H -0.1602 -0.0816 0.5249 0.098 Uiso 1 1 calc R
C54 C -0.1954(9) 0.0172(8) 0.4749(3) 0.084(3) Uani 1 1 d .
H54 H -0.2214 -0.0236 0.4503 0.100 Uiso 1 1 calc R
C55 C -0.1938(9) 0.1082(7) 0.4669(3) 0.076(2) Uani 1 1 d .
H55 H -0.2168 0.1306 0.4364 0.091 Uiso 1 1 calc R
C56 C -0.1591(8) 0.1699(6) 0.5027(3) 0.065(2) Uani 1 1 d .
H56 H -0.1629 0.2340 0.4971 0.078 Uiso 1 1 calc R
C61 C 0.1885(7) 0.3364(5) 0.6162(3) 0.0520(17) Uani 1 1 d .
C62 C 0.2281(8) 0.4219(5) 0.6011(3) 0.0594(19) Uani 1 1 d .
H62 H 0.2232 0.4357 0.5684 0.071 Uiso 1 1 calc R
C63 C 0.2738(8) 0.4866(5) 0.6316(3) 0.063(2) Uani 1 1 d .
H63 H 0.2992 0.5448 0.6198 0.075 Uiso 1 1 calc R
C64 C 0.2845(7) 0.4711(5) 0.6791(3) 0.060(2) Uani 1 1 d .
H64 H 0.3179 0.5173 0.6998 0.073 Uiso 1 1 calc R
C65 C 0.2459(7) 0.3871(6) 0.6962(3) 0.061(2) Uani 1 1 d .
H65 H 0.2526 0.3750 0.7289 0.073 Uiso 1 1 calc R
C66 C 0.1973(7) 0.3204(5) 0.6657(2) 0.0531(17) Uani 1 1 d .
H66 H 0.1693 0.2630 0.6778 0.064 Uiso 1 1 calc R
C71 C 0.1098(8) 0.2995(5) 0.5199(2) 0.0525(17) Uani 1 1 d .
C72 C 0.0136(9) 0.3688(6) 0.5142(3) 0.069(2) Uani 1 1 d .
H72 H -0.0288 0.3941 0.5408 0.083 Uiso 1 1 calc R
C73 C -0.0209(10) 0.4014(7) 0.4683(3) 0.086(3) Uani 1 1 d .
H73 H -0.0893 0.4466 0.4643 0.104 Uiso 1 1 calc R
C74 C 0.0424(12) 0.3688(7) 0.4301(3) 0.093(3) Uani 1 1 d .
H74 H 0.0172 0.3894 0.3995 0.112 Uiso 1 1 calc R
C75 C 0.1422(12) 0.3064(7) 0.4365(3) 0.094(3) Uani 1 1 d .
H75 H 0.1897 0.2853 0.4100 0.112 Uiso 1 1 calc R
C76 C 0.1771(8) 0.2723(6) 0.4806(2) 0.063(2) Uani 1 1 d .
H76 H 0.2488 0.2292 0.4837 0.075 Uiso 1 1 calc R

loop_
_atom_site_aniso_label
_atom_site_aniso_U_11
_atom_site_aniso_U_22
_atom_site_aniso_U_33
_atom_site_aniso_U_23
_atom_site_aniso_U_13
_atom_site_aniso_U_12
Ga 0.0456(4) 0.0401(4) 0.0433(4) -0.0035(3) 0.0033(3) -0.0062(3)
Cl1 0.0812(15) 0.0924(15) 0.0613(12) -0.0307(11) -0.0047(11) -0.0119(12)
Cl2 0.0538(14) 0.0769(15) 0.194(3) -0.0383(17) 0.0255(16) -0.0050(11)
Cl3 0.192(3) 0.0826(16) 0.0619(13) 0.0219(12) -0.0194(17) -0.0203(18)
Cl4 0.0651(13) 0.0619(11) 0.0897(14) -0.0006(10) 0.0132(11) -0.0241(10)
P1 0.0276(8) 0.0271(7) 0.0298(7) 0.0008(5) 0.0004(6) 0.0004(6)
P2 0.0403(9) 0.0481(9) 0.0362(8) 0.0046(7) 0.0054(7) 0.0063(7)
P3 0.0396(10) 0.0538(10) 0.0473(9) 0.0090(8) 0.0089(8) 0.0074(8)
C11 0.032(3) 0.030(3) 0.037(3) 0.006(2) 0.003(2) 0.006(2)
C12 0.039(3) 0.041(3) 0.038(3) -0.001(3) 0.007(3) 0.000(3)
C13 0.058(4) 0.046(4) 0.042(3) 0.007(3) 0.015(3) 0.008(3)
C14 0.041(4) 0.075(5) 0.058(4) 0.018(4) 0.018(3) 0.010(4)
C15 0.054(5) 0.072(5) 0.057(4) 0.024(4) 0.006(4) -0.016(4)
C16 0.038(4) 0.059(4) 0.046(4) 0.005(3) 0.000(3) -0.015(3)
C21 0.038(3) 0.028(3) 0.023(3) 0.001(2) 0.005(2) -0.003(2)
C22 0.043(4) 0.040(3) 0.045(3) -0.004(3) -0.001(3) 0.004(3)
C23 0.072(5) 0.031(3) 0.056(4) 0.000(3) 0.009(4) 0.010(3)
C24 0.080(6) 0.033(3) 0.049(4) -0.004(3) 0.028(4) -0.010(3)
C25 0.042(4) 0.052(4) 0.071(5) -0.008(4) 0.005(4) -0.021(3)
C26 0.037(4) 0.037(3) 0.068(4) -0.005(3) -0.005(3) -0.003(3)
C31 0.029(3) 0.035(3) 0.034(3) -0.007(2) -0.005(2) 0.001(2)
C32 0.049(4) 0.049(4) 0.050(4) -0.005(3) -0.003(3) -0.001(3)
C33 0.047(4) 0.054(4) 0.075(5) -0.022(4) -0.014(4) -0.005(3)
C34 0.050(4) 0.074(5) 0.052(4) -0.021(4) -0.016(3) 0.008(4)
C35 0.078(6) 0.064(5) 0.045(4) 0.003(3) -0.015(4) 0.006(4)
C36 0.049(4) 0.052(4) 0.044(3) -0.001(3) -0.019(3) 0.003(3)
C41 0.033(3) 0.023(2) 0.032(3) 0.001(2) -0.004(2) 0.004(2)
C42 0.036(3) 0.041(3) 0.038(3) 0.010(3) 0.000(3) 0.006(3)
C43 0.043(4) 0.049(4) 0.043(3) 0.007(3) 0.015(3) 0.012(3)
C44 0.045(4) 0.042(3) 0.051(4) 0.004(3) -0.001(3) 0.016(3)
C45 0.050(4) 0.039(3) 0.046(3) 0.014(3) 0.005(3) 0.006(3)
C46 0.041(4) 0.036(3) 0.036(3) 0.005(2) 0.007(3) 0.004(3)
C51 0.041(4) 0.057(4) 0.041(3) -0.001(3) 0.004(3) 0.005(3)
C52 0.066(5) 0.051(4) 0.066(5) -0.008(4) -0.001(4) -0.005(4)
C53 0.080(6) 0.062(5) 0.103(7) -0.029(5) -0.007(6) 0.002(4)
C54 0.056(5) 0.123(8) 0.072(6) -0.050(6) -0.004(5) -0.005(5)
C55 0.061(5) 0.113(8) 0.053(5) -0.022(5) -0.012(4) -0.004(5)
C56 0.050(5) 0.088(6) 0.057(4) -0.003(4) -0.006(4) 0.003(4)
C61 0.038(4) 0.057(4) 0.061(4) 0.000(3) -0.005(3) 0.005(3)
C62 0.070(5) 0.049(4) 0.058(4) 0.011(3) -0.016(4) -0.002(4)
C63 0.059(5) 0.050(4) 0.079(5) 0.006(4) -0.011(4) -0.001(4)
C64 0.039(4) 0.059(5) 0.083(6) -0.020(4) -0.008(4) 0.000(3)
C65 0.046(4) 0.086(6) 0.052(4) -0.008(4) 0.000(3) 0.004(4)
C66 0.040(4) 0.058(4) 0.061(4) 0.014(3) -0.006(3) -0.007(3)
C71 0.059(5) 0.055(4) 0.045(4) 0.005(3) 0.018(3) 0.009(3)
C72 0.077(6) 0.074(5) 0.055(4) 0.022(4) 0.013(4) 0.011(4)
C73 0.090(7) 0.092(6) 0.077(6) 0.036(5) 0.004(5) 0.022(5)
C74 0.120(9) 0.109(8) 0.052(5) 0.025(5) 0.025(6) 0.023(7)
C75 0.116(9) 0.121(8) 0.045(5) 0.010(5) 0.023(5) 0.023(7)
C76 0.052(5) 0.081(5) 0.056(4) 0.008(4) 0.017(4) 0.005(4)

loop_
_atom_type_symbol
_atom_type_description
_atom_type_scat_dispersion_real
_atom_type_scat_dispersion_imag
_atom_type_scat_source
C C 0.0033 0.0016 'International Tables Vol C Tables 4.2.6.8 and 6.1.1.4'
H H 0.0000 0.0000 'International Tables Vol C Tables 4.2.6.8 and 6.1.1.4'
P P 0.1023 0.0942 'International Tables Vol C Tables 4.2.6.8 and 6.1.1.4'
Cl Cl 0.1484 0.1585 'International Tables Vol C Tables 4.2.6.8 and 6.1.1.4'
Ga Ga 0.2307 1.6083 'International Tables Vol C Tables 4.2.6.8 and 6.1.1.4'

loop_
_geom_angle_atom_site_label_1
_geom_angle_atom_site_label_2
_geom_angle_atom_site_label_3
_geom_angle
Cl4 Ga Cl1 110.69(9)
Cl4 Ga Cl3 111.00(11)
Cl1 Ga Cl3 106.28(10)
Cl4 Ga Cl2 109.44(9)
Cl1 Ga Cl2 110.01(11)
Cl3 Ga Cl2 109.37(14)
C31 P1 C21 112.7(3)
C31 P1 C11 109.2(3)
C21 P1 C11 104.9(2)
C31 P1 C41 107.6(2)
C21 P1 C41 113.4(3)
C11 P1 C41 108.9(2)
C42 P2 C51 101.1(3)
C42 P2 P3 102.1(2)
C51 P2 P3 98.3(2)
C71 P3 C61 103.0(3)
C71 P3 P2 94.3(2)
C61 P3 P2 100.1(2)
C16 C11 C12 120.1(5)
C16 C11 P1 122.6(5)
C12 C11 P1 117.3(4)
C13 C12 C11 119.0(6)
C14 C13 C12 120.6(6)
C15 C14 C13 119.7(6)
C14 C15 C16 120.9(7)
C11 C16 C15 119.7(6)
C26 C21 C22 121.1(5)
C26 C21 P1 121.5(5)
C22 C21 P1 117.2(5)
C23 C22 C21 119.7(6)
C22 C23 C24 118.3(6)
C25 C24 C23 121.4(6)
C24 C25 C26 120.6(7)
C21 C26 C25 118.8(6)
C36 C31 C32 120.1(6)
C36 C31 P1 123.2(4)
C32 C31 P1 116.6(4)
C33 C32 C31 118.8(6)
C34 C33 C32 119.9(7)
C35 C34 C33 121.7(7)
C34 C35 C36 120.1(7)
C31 C36 C35 119.4(6)
C42 C41 C46 120.8(5)
C42 C41 P1 121.8(4)
C46 C41 P1 117.0(4)
C41 C42 C43 117.4(5)
C41 C42 P2 118.6(4)
C43 C42 P2 123.9(5)
C44 C43 C42 121.4(6)
C45 C44 C43 120.5(6)
C44 C45 C46 120.8(5)
C45 C46 C41 118.9(5)
C52 C51 C56 118.9(7)
C52 C51 P2 125.1(5)
C56 C51 P2 116.0(5)
C51 C52 C53 121.8(8)
C52 C53 C54 118.6(8)
C55 C54 C53 120.5(8)
C54 C55 C56 121.1(9)
C55 C56 C51 119.1(8)
C62 C61 C66 116.5(7)
C62 C61 P3 123.5(6)
C66 C61 P3 119.7(5)
C63 C62 C61 121.5(7)
C62 C63 C64 122.3(7)
C63 C64 C65 118.6(7)
C64 C65 C66 120.1(7)
C65 C66 C61 120.9(7)
C76 C71 C72 117.2(7)
C76 C71 P3 119.4(5)
C72 C71 P3 123.3(5)
C71 C72 C73 119.7(7)
C74 C73 C72 121.0(8)
C75 C74 C73 118.7(8)
C74 C75 C76 121.8(8)
C71 C76 C75 121.3(8)

loop_
_geom_bond_atom_site_label_1
_geom_bond_atom_site_label_2
_geom_bond_distance
Ga Cl4 2.151(2)
Ga Cl1 2.159(2)
Ga Cl3 2.161(2)
Ga Cl2 2.164(2)
P1 C31 1.803(6)
P1 C21 1.805(5)
P1 C11 1.810(6)
P1 C41 1.813(5)
P2 C42 1.840(6)
P2 C51 1.855(7)
P2 P3 2.243(2)
P3 C71 1.832(7)
P3 C61 1.848(7)
C11 C16 1.373(8)
C11 C12 1.393(8)
C12 C13 1.390(8)
C13 C14 1.378(10)
C14 C15 1.359(11)
C15 C16 1.389(9)
C21 C26 1.362(8)
C21 C22 1.388(8)
C22 C23 1.387(9)
C23 C24 1.391(11)
C24 C25 1.347(10)
C25 C26 1.397(9)
C31 C36 1.367(8)
C31 C32 1.401(8)
C32 C33 1.388(9)
C33 C34 1.366(10)
C34 C35 1.333(10)
C35 C36 1.403(9)
C41 C42 1.396(8)
C41 C46 1.400(7)
C42 C43 1.399(8)
C43 C44 1.371(8)
C44 C45 1.352(9)
C45 C46 1.387(9)
C51 C52 1.373(9)
C51 C56 1.399(10)
C52 C53 1.384(11)
C53 C54 1.395(13)
C54 C55 1.349(13)
C55 C56 1.396(11)
C61 C62 1.380(9)
C61 C66 1.428(10)
C62 C63 1.354(10)
C63 C64 1.372(11)
C64 C65 1.375(11)
C65 C66 1.383(10)
C71 C76 1.375(9)
C71 C72 1.395(10)
C72 C73 1.425(11)
C73 C74 1.353(12)
C74 C75 1.352(13)
C75 C76 1.386(11)

loop_
_geom_torsion_atom_site_label_1
_geom_torsion_atom_site_label_2
_geom_torsion_atom_site_label_3
_geom_torsion_atom_site_label_4
_geom_torsion
C42 P2 P3 C71 173.7(3)
C51 P2 P3 C71 70.4(3)
C42 P2 P3 C61 -82.3(3)
C51 P2 P3 C61 174.4(3)
C31 P1 C11 C16 16.0(6)
C21 P1 C11 C16 137.0(5)
C41 P1 C11 C16 -101.3(5)
C31 P1 C11 C12 -163.5(4)
C21 P1 C11 C12 -42.5(5)
C41 P1 C11 C12 79.2(5)
C16 C11 C12 C13 -0.6(9)
P1 C11 C12 C13 178.9(4)
C11 C12 C13 C14 0.7(9)
C12 C13 C14 C15 -0.2(10)
C13 C14 C15 C16 -0.5(11)
C12 C11 C16 C15 -0.1(10)
P1 C11 C16 C15 -179.5(5)
C14 C15 C16 C11 0.6(11)
C31 P1 C21 C26 -130.9(5)
C11 P1 C21 C26 110.4(5)
C41 P1 C21 C26 -8.3(6)
C31 P1 C21 C22 53.2(5)
C11 P1 C21 C22 -65.5(5)
C41 P1 C21 C22 175.7(4)
C26 C21 C22 C23 3.4(9)
P1 C21 C22 C23 179.4(5)
C21 C22 C23 C24 -2.7(9)
C22 C23 C24 C25 0.6(10)
C23 C24 C25 C26 0.9(11)
C22 C21 C26 C25 -2.0(9)
P1 C21 C26 C25 -177.8(5)
C24 C25 C26 C21 -0.2(10)
C21 P1 C31 C36 -2.9(6)
C11 P1 C31 C36 113.3(5)
C41 P1 C31 C36 -128.6(5)
C21 P1 C31 C32 173.7(5)
C11 P1 C31 C32 -70.1(5)
C41 P1 C31 C32 48.0(5)
C36 C31 C32 C33 -0.3(10)
P1 C31 C32 C33 -177.0(5)
C31 C32 C33 C34 0.9(10)
C32 C33 C34 C35 -1.7(12)
C33 C34 C35 C36 1.8(12)
C32 C31 C36 C35 0.3(10)
P1 C31 C36 C35 176.8(5)
C34 C35 C36 C31 -1.1(11)
C31 P1 C41 C42 61.6(5)
C21 P1 C41 C42 -63.7(5)
C11 P1 C41 C42 179.9(5)
C31 P1 C41 C46 -110.5(5)
C21 P1 C41 C46 124.2(4)
C11 P1 C41 C46 7.8(5)
C46 C41 C42 C43 -6.0(9)
P1 C41 C42 C43 -177.9(5)
C46 C41 C42 P2 169.9(5)
P1 C41 C42 P2 -2.0(7)
C51 P2 C42 C41 -104.4(5)
P3 P2 C42 C41 154.5(4)
C51 P2 C42 C43 71.2(6)
P3 P2 C42 C43 -29.9(6)
C41 C42 C43 C44 4.2(10)
P2 C42 C43 C44 -171.5(5)
C42 C43 C44 C45 -0.2(10)
C43 C44 C45 C46 -2.1(10)
C44 C45 C46 C41 0.2(10)
C42 C41 C46 C45 4.0(9)
P1 C41 C46 C45 176.2(5)
C42 P2 C51 C52 -8.1(7)
P3 P2 C51 C52 96.0(6)
C42 P2 C51 C56 168.0(5)
P3 P2 C51 C56 -87.8(5)
C56 C51 C52 C53 1.7(11)
P2 C51 C52 C53 177.8(6)
C51 C52 C53 C54 0.0(13)
C52 C53 C54 C55 -0.2(14)
C53 C54 C55 C56 -1.5(14)
C54 C55 C56 C51 3.3(13)
C52 C51 C56 C55 -3.3(11)
P2 C51 C56 C55 -179.7(6)
C71 P3 C61 C62 -18.8(7)
P2 P3 C61 C62 -115.6(6)
C71 P3 C61 C66 168.1(6)
P2 P3 C61 C66 71.3(6)
C66 C61 C62 C63 0.5(11)
P3 C61 C62 C63 -172.8(6)
C61 C62 C63 C64 0.6(12)
C62 C63 C64 C65 -0.8(12)
C63 C64 C65 C66 0.0(11)
C64 C65 C66 C61 1.1(11)
C62 C61 C66 C65 -1.4(10)
P3 C61 C66 C65 172.2(5)
C61 P3 C71 C76 126.1(7)
P2 P3 C71 C76 -132.5(6)
C61 P3 C71 C72 -56.7(8)
P2 P3 C71 C72 44.7(7)
C76 C71 C72 C73 6.4(13)
P3 C71 C72 C73 -170.9(7)
C71 C72 C73 C74 -2.8(15)
C72 C73 C74 C75 -1.9(17)
C73 C74 C75 C76 2.8(18)
C72 C71 C76 C75 -5.6(13)
P3 C71 C76 C75 171.7(8)
C74 C75 C76 C71 1.1(16)
